data_2241957
loop_
_publ_author_name
'Akduran, Nurcan'
'Sert\,celik, Mustafa'
'Aydo\(gdu, \"Omer'
'Necefo\(glu, Hacali'
'H\"okelek, Tuncer'

_publ_section_title
;
 Crystal structure of
 <i>trans</i>-diaquabis(4-cyanobenzoato-\k<i>O</i>)bis(<i>N</i>,<i>N</i>-diethylnicotinamide-\k<i>N</i>)cadmium
;
_journal_coeditor_code WM5339
_journal_issue 12
_journal_name_full 'Acta Crystallographica Section E'
_journal_page_first 1827
_journal_page_last 1829
_journal_paper_doi 10.1107/S2056989016018247
_journal_volume 72
_journal_year 2016
_chemical_formula_iupac '[Cd (C10 H14 N2 O)2 (C8 H4 N O2)2 (H2 O)2]'
_chemical_formula_moiety 'C36 H40 Cd N6 O8'
_chemical_formula_sum 'C36 H40 Cd N6 O8'
_chemical_formula_weight 797.16
_chemical_name_systematic
<i>trans</i>-Diaquabis(4-cyanobenzoato-\k<i>O</i>)bis(<i>N</i>,<i>N</i>-diethylnicotinamide-\k<i>N</i>)cadmium
_space_group_IT_number 2
_symmetry_cell_setting triclinic
_symmetry_space_group_name_Hall '-P 1'
_symmetry_space_group_name_H-M 'P -1'
_atom_sites_solution_hydrogens geom
_atom_sites_solution_primary direct
_atom_sites_solution_secondary difmap
_audit_creation_method SHELXL-97
_cell_angle_alpha 86.198(3)
_cell_angle_beta 76.249(4)
_cell_angle_gamma 74.730(3)
_cell_formula_units_Z 1
_cell_length_a 7.5125(2)
_cell_length_b 8.6671(3)
_cell_length_c 15.3079(5)
_cell_measurement_reflns_used 9549
_cell_measurement_temperature 296(2)
_cell_measurement_theta_max 28.37
_cell_measurement_theta_min 3.27
_cell_volume 933.97(5)
_computing_cell_refinement
;
<i>SAINT</i> (Bruker, 2012)
;
_computing_data_collection
;
<i>APEX2</i> (Bruker, 2012)
;
_computing_data_reduction
;
<i>SAINT</i> (Bruker, 2012)
;
_computing_molecular_graphics
;
<i>ORTEP-3 for Windows</i> (Farrugia, 2012)
;
_computing_publication_material
;
WinGX (Farrugia, 2012) and PLATON (Spek, 2009)
;
_computing_structure_refinement
;
<i>SHELXL97</i> (Sheldrick, 2008)
;
_computing_structure_solution
;
<i>SHELXS97</i> (Sheldrick, 2008)
;
_diffrn_ambient_temperature 296(2)
_diffrn_measured_fraction_theta_full 0.994
_diffrn_measured_fraction_theta_max 0.994
_diffrn_measurement_device_type 'Bruker APEXII CCD'
_diffrn_measurement_method '\f and \w scans'
_diffrn_radiation_monochromator graphite
_diffrn_radiation_source 'fine-focus sealed tube'
_diffrn_radiation_type MoK\a
_diffrn_radiation_wavelength 0.71073
_diffrn_reflns_av_R_equivalents 0.0436
_diffrn_reflns_av_sigmaI/netI 0.0209
_diffrn_reflns_limit_h_max 10
_diffrn_reflns_limit_h_min -10
_diffrn_reflns_limit_k_max 11
_diffrn_reflns_limit_k_min -11
_diffrn_reflns_limit_l_max 20
_diffrn_reflns_limit_l_min -20
_diffrn_reflns_number 46611
_diffrn_reflns_theta_full 28.37
_diffrn_reflns_theta_max 28.37
_diffrn_reflns_theta_min 3.27
_exptl_absorpt_coefficient_mu 0.642
_exptl_absorpt_correction_T_max 0.7457
_exptl_absorpt_correction_T_min 0.5951
_exptl_absorpt_correction_type multi-scan
_exptl_absorpt_process_details
;
(SADABS; Bruker, 2012)
;
_exptl_crystal_colour colourless
_exptl_crystal_density_diffrn 1.417
_exptl_crystal_density_method 'not measured'
_exptl_crystal_description block
_exptl_crystal_F_000 410
_exptl_crystal_size_max 0.15
_exptl_crystal_size_mid 0.11
_exptl_crystal_size_min 0.10
_refine_diff_density_max 0.424
_refine_diff_density_min -1.024
_refine_ls_extinction_coef 0.063(3)
_refine_ls_extinction_expression Fc^*^=kFc[1+0.001xFc^2^\l^3^/sin(2\q)]^-1/4^
_refine_ls_extinction_method
;
<i>SHELXL97</i> (Sheldrick, 2008)
;
_refine_ls_goodness_of_fit_ref 1.088
_refine_ls_hydrogen_treatment mixed
_refine_ls_matrix_type full
_refine_ls_number_parameters 243
_refine_ls_number_reflns 4638
_refine_ls_number_restraints 0
_refine_ls_restrained_S_all 1.088
_refine_ls_R_factor_all 0.0279
_refine_ls_R_factor_gt 0.0266
_refine_ls_shift/su_max 0.001
_refine_ls_shift/su_mean 0.000
_refine_ls_structure_factor_coef Fsqd
_refine_ls_weighting_details 'calc w=1/[\s^2^(Fo^2^)+(0.0332P)^2^+0.4012P] where P=(Fo^2^+2Fc^2^)/3'
_refine_ls_weighting_scheme calc
_refine_ls_wR_factor_gt 0.0662
_refine_ls_wR_factor_ref 0.0677
_reflns_number_gt 4538
_reflns_number_total 4638
_reflns_threshold_expression I>2sigma(I)
_cod_data_source_file wm5339sup1.cif
_cod_data_source_block I
_cod_database_code 2241957

loop_
_symmetry_equiv_pos_as_xyz
'x, y, z'
'-x, -y, -z'

loop_
_atom_site_type_symbol
_atom_site_label
_atom_site_fract_x
_atom_site_fract_y
_atom_site_fract_z
_atom_site_U_iso_or_equiv
_atom_site_adp_type
_atom_site_calc_flag
_atom_site_refinement_flags
_atom_site_occupancy
_atom_site_symmetry_multiplicity
Cd Cd1 0.0000 0.0000 0.0000 0.03023(7) Uani d S 1 2
O O1 0.1214(2) 0.0630(2) -0.22948(11) 0.0618(4) Uani d . 1 1
O O2 0.25363(17) 0.01600(17) -0.11090(8) 0.0414(3) Uani d . 1 1
O O3 -0.5079(2) 0.6289(2) 0.12687(10) 0.0600(4) Uani d . 1 1
O O4 0.1904(2) -0.1246(2) 0.09660(10) 0.0536(4) Uani d . 1 1
H H41 0.281(4) -0.194(3) 0.0977(17) 0.054(7) Uiso d . 1 1
H H42 0.106(4) -0.123(3) 0.147(2) 0.064(8) Uiso d . 1 1
N N1 -0.01528(19) 0.24366(16) 0.06156(9) 0.0312(3) Uani d . 1 1
N N2 -0.4728(2) 0.58766(18) 0.27019(10) 0.0400(3) Uani d . 1 1
N N3 1.1521(3) -0.2028(3) -0.46792(15) 0.0799(7) Uani d . 1 1
C C1 0.2592(2) 0.0188(2) -0.19381(12) 0.0349(3) Uani d . 1 1
C C2 0.4546(2) -0.03711(19) -0.25493(11) 0.0324(3) Uani d . 1 1
C C3 0.6144(2) -0.0663(2) -0.21992(12) 0.0388(4) Uani d . 1 1
H H3 0.6008 -0.0560 -0.1584 0.047 Uiso calc R 1 1
C C4 0.7941(3) -0.1105(2) -0.27535(13) 0.0431(4) Uani d . 1 1
H H4 0.9008 -0.1289 -0.2515 0.052 Uiso calc R 1 1
C C5 0.8134(3) -0.1272(2) -0.36706(12) 0.0412(4) Uani d . 1 1
C C6 0.6546(3) -0.1021(3) -0.40264(13) 0.0498(5) Uani d . 1 1
H H6 0.6684 -0.1152 -0.4639 0.060 Uiso calc R 1 1
C C7 0.4760(3) -0.0575(3) -0.34684(13) 0.0449(4) Uani d . 1 1
H H7 0.3694 -0.0409 -0.3706 0.054 Uiso calc R 1 1
C C8 1.0022(3) -0.1694(3) -0.42433(14) 0.0546(5) Uani d . 1 1
C C9 -0.1852(2) 0.33349(19) 0.10302(11) 0.0317(3) Uani d . 1 1
H H9 -0.2919 0.2972 0.1045 0.038 Uiso calc R 1 1
C C10 -0.2092(2) 0.47761(19) 0.14372(11) 0.0322(3) Uani d . 1 1
C C11 -0.0502(3) 0.5326(2) 0.13986(13) 0.0410(4) Uani d . 1 1
H H11 -0.0611 0.6289 0.1666 0.049 Uiso calc R 1 1
C C12 0.1253(3) 0.4418(2) 0.09551(13) 0.0413(4) Uani d . 1 1
H H12 0.2339 0.4768 0.0916 0.050 Uiso calc R 1 1
C C13 0.1368(2) 0.2986(2) 0.05715(11) 0.0347(3) Uani d . 1 1
H H13 0.2549 0.2382 0.0272 0.042 Uiso calc R 1 1
C C14 -0.4097(2) 0.57261(19) 0.18114(11) 0.0357(3) Uani d . 1 1
C C15 -0.3659(3) 0.5045(3) 0.33602(13) 0.0504(5) Uani d . 1 1
H H15A -0.2440 0.4405 0.3041 0.060 Uiso calc R 1 1
H H15B -0.4343 0.4325 0.3716 0.060 Uiso calc R 1 1
C C16 -0.3345(4) 0.6172(4) 0.39795(18) 0.0699(7) Uani d . 1 1
H H16A -0.2536 0.5578 0.4353 0.105 Uiso calc R 1 1
H H16B -0.4540 0.6715 0.4351 0.105 Uiso calc R 1 1
H H16C -0.2757 0.6942 0.3630 0.105 Uiso calc R 1 1
C C17 -0.6711(3) 0.6737(3) 0.30629(14) 0.0497(5) Uani d . 1 1
H H17A -0.7148 0.7492 0.2615 0.060 Uiso calc R 1 1
H H17B -0.6784 0.7340 0.3588 0.060 Uiso calc R 1 1
C C18 -0.7992(4) 0.5630(5) 0.3320(3) 0.0889(9) Uani d . 1 1
H H18A -0.9278 0.6245 0.3520 0.133 Uiso calc R 1 1
H H18B -0.7624 0.4932 0.3796 0.133 Uiso calc R 1 1
H H18C -0.7892 0.5003 0.2808 0.133 Uiso calc R 1 1

loop_
_atom_site_aniso_label
_atom_site_aniso_U_11
_atom_site_aniso_U_22
_atom_site_aniso_U_33
_atom_site_aniso_U_12
_atom_site_aniso_U_13
_atom_site_aniso_U_23
Cd1 0.02713(10) 0.02936(10) 0.03006(10) -0.00088(6) -0.00360(6) -0.00758(6)
O1 0.0332(7) 0.0956(13) 0.0485(8) -0.0023(7) -0.0093(6) -0.0017(8)
O2 0.0319(6) 0.0535(7) 0.0368(6) -0.0134(5) 0.0008(5) -0.0081(5)
O3 0.0519(8) 0.0668(10) 0.0434(7) 0.0231(7) -0.0171(6) -0.0088(7)
O4 0.0356(7) 0.0698(10) 0.0435(8) 0.0135(7) -0.0154(6) -0.0032(7)
N1 0.0306(6) 0.0294(6) 0.0299(6) -0.0027(5) -0.0043(5) -0.0043(5)
N2 0.0396(8) 0.0360(7) 0.0348(7) 0.0049(6) -0.0053(6) -0.0024(6)
N3 0.0532(12) 0.0997(18) 0.0569(12) 0.0069(12) 0.0145(10) 0.0032(12)
C1 0.0303(8) 0.0347(8) 0.0379(8) -0.0093(6) -0.0026(6) -0.0019(6)
C2 0.0316(8) 0.0321(7) 0.0316(7) -0.0088(6) -0.0025(6) -0.0002(6)
C3 0.0349(8) 0.0493(10) 0.0304(8) -0.0102(7) -0.0034(6) -0.0040(7)
C4 0.0319(8) 0.0531(11) 0.0403(9) -0.0068(7) -0.0045(7) -0.0029(8)
C5 0.0382(9) 0.0396(9) 0.0366(9) -0.0040(7) 0.0030(7) -0.0005(7)
C6 0.0509(11) 0.0634(13) 0.0281(8) -0.0073(9) -0.0025(7) -0.0041(8)
C7 0.0399(9) 0.0581(11) 0.0353(9) -0.0084(8) -0.0102(7) -0.0019(8)
C8 0.0476(11) 0.0586(12) 0.0410(10) 0.0007(9) 0.0049(9) 0.0023(9)
C9 0.0305(7) 0.0277(7) 0.0343(8) -0.0040(6) -0.0053(6) -0.0027(6)
C10 0.0369(8) 0.0266(7) 0.0286(7) 0.0011(6) -0.0087(6) -0.0012(6)
C11 0.0485(10) 0.0296(8) 0.0475(10) -0.0071(7) -0.0173(8) -0.0066(7)
C12 0.0383(9) 0.0404(9) 0.0499(10) -0.0132(7) -0.0154(8) 0.0004(8)
C13 0.0309(8) 0.0366(8) 0.0330(8) -0.0033(6) -0.0065(6) -0.0001(6)
C14 0.0382(8) 0.0266(7) 0.0358(8) 0.0039(6) -0.0086(7) -0.0048(6)
C15 0.0534(11) 0.0517(11) 0.0361(9) 0.0024(9) -0.0098(8) 0.0041(8)
C16 0.0641(15) 0.0883(19) 0.0550(13) -0.0054(13) -0.0218(12) -0.0106(13)
C17 0.0414(10) 0.0518(11) 0.0422(10) 0.0050(8) -0.0007(8) -0.0062(8)
C18 0.0602(16) 0.111(3) 0.097(2) -0.0325(17) -0.0083(16) -0.003(2)

loop_
_atom_type_symbol
_atom_type_description
_atom_type_scat_dispersion_real
_atom_type_scat_dispersion_imag
_atom_type_scat_source
C C 0.0030 0.0020 'International Tables Vol C Tables 4.2.6.8 and 6.1.1.4'
H H 0.0000 0.0000 'International Tables Vol C Tables 4.2.6.8 and 6.1.1.4'
Cd Cd -0.8080 1.2020 'International Tables Vol C Tables 4.2.6.8 and 6.1.1.4'
N N 0.0060 0.0030 'International Tables Vol C Tables 4.2.6.8 and 6.1.1.4'
O O 0.0110 0.0060 'International Tables Vol C Tables 4.2.6.8 and 6.1.1.4'

loop_
_geom_angle_atom_site_label_1
_geom_angle_atom_site_label_2
_geom_angle_atom_site_label_3
_geom_angle_site_symmetry_1
_geom_angle_site_symmetry_3
_geom_angle
O2 Cd1 O2 2 . 180.00(6)
O2 Cd1 O4 . . 92.15(5)
O2 Cd1 O4 2 . 87.85(5)
O2 Cd1 O4 . 2 87.85(5)
O2 Cd1 O4 2 2 92.15(5)
O2 Cd1 N1 . . 92.46(5)
O2 Cd1 N1 2 . 87.54(5)
O2 Cd1 N1 . 2 87.54(5)
O2 Cd1 N1 2 2 92.46(5)
O4 Cd1 O4 . 2 180.00(5)
O4 Cd1 N1 . . 87.91(6)
O4 Cd1 N1 2 . 92.09(6)
O4 Cd1 N1 . 2 92.09(6)
O4 Cd1 N1 2 2 87.91(6)
N1 Cd1 N1 2 . 180.00(11)
C1 O2 Cd1 . . 125.35(11)
Cd1 O4 H41 . . 141.0(19)
Cd1 O4 H42 . . 101.5(18)
H41 O4 H42 . . 110(3)
C9 N1 Cd1 . . 118.45(11)
C13 N1 Cd1 . . 123.28(11)
C13 N1 C9 . . 118.27(14)
C14 N2 C15 . . 124.30(15)
C14 N2 C17 . . 118.61(15)
C17 N2 C15 . . 116.50(16)
O1 C1 O2 . . 126.45(16)
O1 C1 C2 . . 117.84(16)
O2 C1 C2 . . 115.71(15)
C3 C2 C1 . . 120.04(15)
C3 C2 C7 . . 119.33(16)
C7 C2 C1 . . 120.63(16)
C2 C3 H3 . . 119.6
C4 C3 C2 . . 120.80(16)
C4 C3 H3 . . 119.6
C3 C4 C5 . . 119.28(17)
C3 C4 H4 . . 120.4
C5 C4 H4 . . 120.4
C4 C5 C8 . . 118.55(19)
C6 C5 C4 . . 120.48(17)
C6 C5 C8 . . 120.97(18)
C5 C6 H6 . . 120.1
C7 C6 C5 . . 119.80(17)
C7 C6 H6 . . 120.1
C2 C7 H7 . . 119.9
C6 C7 C2 . . 120.28(17)
C6 C7 H7 . . 119.9
N3 C8 C5 . . 178.6(3)
N1 C9 C10 . . 123.03(15)
N1 C9 H9 . . 118.5
C10 C9 H9 . . 118.5
C9 C10 C11 . . 118.26(15)
C9 C10 C14 . . 117.30(15)
C11 C10 C14 . . 124.12(15)
C10 C11 H11 . . 120.5
C12 C11 C10 . . 118.93(16)
C12 C11 H11 . . 120.5
C11 C12 H12 . . 120.5
C13 C12 C11 . . 119.07(16)
C13 C12 H12 . . 120.5
N1 C13 C12 . . 122.42(16)
N1 C13 H13 . . 118.8
C12 C13 H13 . . 118.8
O3 C14 N2 . . 123.71(16)
O3 C14 C10 . . 117.33(15)
N2 C14 C10 . . 118.94(14)
N2 C15 C16 . . 112.93(19)
N2 C15 H15A . . 109.0
N2 C15 H15B . . 109.0
C16 C15 H15A . . 109.0
C16 C15 H15B . . 109.0
H15A C15 H15B . . 107.8
C15 C16 H16A . . 109.5
C15 C16 H16B . . 109.5
C15 C16 H16C . . 109.5
H16A C16 H16B . . 109.5
H16A C16 H16C . . 109.5
H16B C16 H16C . . 109.5
N2 C17 C18 . . 112.4(2)
N2 C17 H17A . . 109.1
N2 C17 H17B . . 109.1
C18 C17 H17A . . 109.1
C18 C17 H17B . . 109.1
H17A C17 H17B . . 107.9
C17 C18 H18A . . 109.5
C17 C18 H18B . . 109.5
C17 C18 H18C . . 109.5
H18A C18 H18B . . 109.5
H18A C18 H18C . . 109.5
H18B C18 H18C . . 109.5

loop_
_geom_bond_atom_site_label_1
_geom_bond_atom_site_label_2
_geom_bond_site_symmetry_2
_geom_bond_distance
_geom_bond_publ_flag
Cd1 O2 . 2.2588(12) y
Cd1 O2 2 2.2588(12) ?
Cd1 O4 . 2.3192(14) y
Cd1 O4 2 2.3192(14) ?
Cd1 N1 . 2.3336(13) y
Cd1 N1 2 2.3336(13) ?
O2 C1 . 1.259(2) ?
O3 C14 . 1.233(2) ?
O4 H41 . 0.78(3) ?
O4 H42 . 0.87(3) ?
N1 C9 . 1.340(2) ?
N1 C13 . 1.335(2) ?
N2 C15 . 1.471(2) ?
N2 C17 . 1.469(2) ?
C1 O1 . 1.244(2) ?
C2 C1 . 1.516(2) ?
C2 C3 . 1.386(2) ?
C2 C7 . 1.395(2) ?
C3 C4 . 1.384(2) ?
C3 H3 . 0.9300 ?
C4 H4 . 0.9300 ?
C5 C4 . 1.390(3) ?
C5 C6 . 1.387(3) ?
C5 C8 . 1.446(3) ?
C6 C7 . 1.380(3) ?
C6 H6 . 0.9300 ?
C7 H7 . 0.9300 ?
C8 N3 . 1.138(3) ?
C9 C10 . 1.383(2) ?
C9 H9 . 0.9300 ?
C10 C11 . 1.386(3) ?
C10 C14 . 1.508(2) ?
C11 C12 . 1.384(3) ?
C11 H11 . 0.9300 ?
C12 H12 . 0.9300 ?
C13 C12 . 1.382(3) ?
C13 H13 . 0.9300 ?
C14 N2 . 1.336(2) ?
C15 C16 . 1.503(3) ?
C15 H15A . 0.9700 ?
C15 H15B . 0.9700 ?
C16 H16A . 0.9600 ?
C16 H16B . 0.9600 ?
C16 H16C . 0.9600 ?
C17 C18 . 1.503(4) ?
C17 H17A . 0.9700 ?
C17 H17B . 0.9700 ?
C18 H18A . 0.9600 ?
C18 H18B . 0.9600 ?
C18 H18C . 0.9600 ?

loop_
_geom_hbond_atom_site_label_D
_geom_hbond_atom_site_label_H
_geom_hbond_atom_site_label_A
_geom_hbond_site_symmetry_A
_geom_hbond_distance_DH
_geom_hbond_distance_HA
_geom_hbond_distance_DA
_geom_hbond_angle_DHA
_geom_hbond_publ_flag
O4 H41 O3 1_645 0.78(3) 2.01(3) 2.781(2) 169(3) yes
O4 H42 O1 2_555 0.87(3) 1.84(3) 2.670(2) 159(3) yes

loop_
_geom_torsion_atom_site_label_1
_geom_torsion_atom_site_label_2
_geom_torsion_atom_site_label_3
_geom_torsion_atom_site_label_4
_geom_torsion_site_symmetry_1
_geom_torsion
O2 Cd1 N1 C9 . 148.84(12)
O2 Cd1 N1 C9 2 -31.16(12)
O2 Cd1 N1 C13 . -30.80(13)
O2 Cd1 N1 C13 2 149.20(13)
O4 Cd1 N1 C9 . -119.09(12)
O4 Cd1 N1 C9 2 60.91(12)
O4 Cd1 N1 C13 . 61.26(13)
O4 Cd1 N1 C13 2 -118.74(13)
O4 Cd1 O2 C1 . 152.29(15)
O4 Cd1 O2 C1 2 -27.71(15)
N1 Cd1 O2 C1 . -119.71(14)
N1 Cd1 O2 C1 2 60.29(14)
Cd1 O2 C1 O1 . 24.2(3)
Cd1 O2 C1 C2 . -156.03(11)
Cd1 N1 C9 C10 . 178.26(12)
C13 N1 C9 C10 . -2.1(2)
Cd1 N1 C13 C12 . -178.75(13)
C9 N1 C13 C12 . 1.6(2)
C14 N2 C15 C16 . 122.5(2)
C17 N2 C15 C16 . -66.5(3)
C14 N2 C17 C18 . 95.2(3)
C15 N2 C17 C18 . -76.3(3)
C3 C2 C1 O1 . 171.04(18)
C3 C2 C1 O2 . -8.7(2)
C7 C2 C1 O1 . -8.0(3)
C7 C2 C1 O2 . 172.21(17)
C1 C2 C3 C4 . -177.11(17)
C7 C2 C3 C4 . 2.0(3)
C1 C2 C7 C6 . 177.33(19)
C3 C2 C7 C6 . -1.7(3)
C2 C3 C4 C5 . -0.6(3)
C6 C5 C4 C3 . -0.9(3)
C8 C5 C4 C3 . 178.4(2)
C4 C5 C6 C7 . 1.2(3)
C8 C5 C6 C7 . -178.2(2)
C5 C6 C7 C2 . 0.2(3)
N1 C9 C10 C11 . 1.2(2)
N1 C9 C10 C14 . 175.06(15)
C9 C10 C11 C12 . 0.1(3)
C14 C10 C11 C12 . -173.25(17)
C9 C10 C14 O3 . -67.2(2)
C9 C10 C14 N2 . 111.03(19)
C11 C10 C14 O3 . 106.3(2)
C11 C10 C14 N2 . -75.5(2)
C10 C11 C12 C13 . -0.6(3)
N1 C13 C12 C11 . -0.3(3)
O3 C14 N2 C17 . 1.0(3)
O3 C14 N2 C15 . 171.9(2)
C10 C14 N2 C17 . -177.05(17)
C10 C14 N2 C15 . -6.2(3)

_cod_database_fobs_code 2241957
